data_2022705
loop_
_publ_author_name
'George, Tanner'
'McWilliams, Samantha W.'
'Masuda, Jason D.'
'Schriver, Melbourne J.'

_publ_section_title
;
 Synthesis and crystal structures of halogenated oxathiazolones and an
 unexpected propanamide.
;
_journal_coeditor_code DV3021
_journal_issue 'Pt 4'
_journal_name_full 'Acta crystallographica. Section C, Structural chemistry'
_journal_page_first 125
_journal_page_last 132
_journal_paper_doi 10.1107/S2053229623002152
_journal_volume 79
_journal_year 2023
_chemical_formula_iupac 'C4 H2 Cl N O2 S'
_chemical_formula_moiety 'C4 H2 Cl N O2 S'
_chemical_formula_sum 'C4 H2 Cl N O2 S'
_chemical_formula_weight 163.58
_chemical_name_systematic
;
5-[(<i>E</i>)-2-Chloroethenyl]-1,3,4-oxathiazol-2-one
;
_space_group_crystal_system monoclinic
_space_group_IT_number 4
_space_group_name_Hall 'P 2yb'
_space_group_name_H-M_alt 'P 1 21 1'
_atom_sites_solution_hydrogens geom
_atom_sites_solution_primary dual
_audit_creation_method
;
Olex2 1.5
(compiled 2023.02.24 svn.rf166f9f3 for OlexSys, GUI svn.r6725)
;
_cell_angle_alpha 90
_cell_angle_beta 97.1250(10)
_cell_angle_gamma 90
_cell_formula_units_Z 12
_cell_length_a 9.7839(11)
_cell_length_b 10.2313(11)
_cell_length_c 18.272(2)
_cell_measurement_reflns_used 5075
_cell_measurement_temperature 125.01
_cell_measurement_theta_max 28.60
_cell_measurement_theta_min 2.29
_cell_volume 1814.9(3)
_computing_cell_refinement
;
SAINT (Bruker, 2019)
;
_computing_data_collection
;
APEX4 (Bruker, 2021)
;
_computing_data_reduction
;
SAINT (Bruker, 2019)
;
_computing_molecular_graphics
;
OLEX2 (Dolomanov <i>et al.</i>,  2009),
<i>ORTEP-3 for Windows</i> (Farrugia, 2012) and
Mercury (Macrae <i>et al.</i>, 2020)
;
_computing_publication_material
;
OLEX2 (Dolomanov <i>et al.</i>,  2009)
;
_computing_structure_refinement
;
SHELXL2018 (Sheldrick, 2015<i>b</i>)
;
_computing_structure_solution
;
SHELXT2014 (Sheldrick, 2015<i>a</i>)
;
_diffrn_ambient_temperature 125.01
_diffrn_detector '100 \\times 140 mm^2^ CMOS sensor'
_diffrn_detector_area_resol_mean 7.3910
_diffrn_measured_fraction_theta_full 0.999
_diffrn_measured_fraction_theta_max 0.946
_diffrn_measurement_device '\k--geometry diffractometer'
_diffrn_measurement_device_type 'Bruker D8 Venture'
_diffrn_measurement_method '\f and \w scans'
_diffrn_radiation_monochromator 'multilayer mirror'
_diffrn_radiation_type MoK\a
_diffrn_radiation_wavelength 0.71073
_diffrn_reflns_av_R_equivalents 0.0321
_diffrn_reflns_av_unetI/netI 0.0445
_diffrn_reflns_limit_h_max 13
_diffrn_reflns_limit_h_min -12
_diffrn_reflns_limit_k_max 13
_diffrn_reflns_limit_k_min -13
_diffrn_reflns_limit_l_max 24
_diffrn_reflns_limit_l_min -24
_diffrn_reflns_number 23045
_diffrn_reflns_theta_full 25.242
_diffrn_reflns_theta_max 29.211
_diffrn_reflns_theta_min 1.123
_diffrn_source 'microfocus sealed tube'
_exptl_absorpt_coefficient_mu 0.887
_exptl_absorpt_correction_T_max 0.7458
_exptl_absorpt_correction_T_min 0.7027
_exptl_absorpt_correction_type multi-scan
_exptl_absorpt_process_details
;
(SADABS; Bruker, 2016)
;
_exptl_crystal_colour colourless
_exptl_crystal_density_diffrn 1.796
_exptl_crystal_description block
_exptl_crystal_F_000 984
_exptl_crystal_size_max 0.11
_exptl_crystal_size_mid 0.09
_exptl_crystal_size_min 0.09
_refine_diff_density_max 0.363
_refine_diff_density_min -0.414
_refine_ls_abs_structure_details
;
 Refined as an inversion twin.
;
_refine_ls_abs_structure_Flack 0.44(8)
_refine_ls_extinction_method none
_refine_ls_goodness_of_fit_ref 1.049
_refine_ls_hydrogen_treatment constr
_refine_ls_matrix_type full
_refine_ls_number_parameters 488
_refine_ls_number_reflns 9072
_refine_ls_number_restraints 1
_refine_ls_restrained_S_all 1.049
_refine_ls_R_factor_all 0.0494
_refine_ls_R_factor_gt 0.0362
_refine_ls_shift/su_max 0.001
_refine_ls_shift/su_mean 0.000
_refine_ls_structure_factor_coef Fsqd
_refine_ls_weighting_details 'w=1/[\s^2^(Fo^2^)+(0.0356P)^2^] where P=(Fo^2^+2Fc^2^)/3'
_refine_ls_weighting_scheme calc
_refine_ls_wR_factor_gt 0.0767
_refine_ls_wR_factor_ref 0.0846
_reflns_number_gt 7423
_reflns_number_total 9072
_reflns_threshold_expression 'I > 2\s(I)'
_cod_data_source_file dv3021sup1.cif
_cod_data_source_block 1
_cod_depositor_comments 'Adding full bibliography for 2022705--2022707.cif.'
_cod_database_code 2022705
_cod_database_fobs_code 2022705
_shelx_space_group_comment
;
The symmetry employed for this shelxl refinement is uniquely defined
by the following loop, which should always be used as a source of
symmetry information in preference to the above space-group names.
They are only intended as comments.
;
_shelx_estimated_absorpt_t_min 0.909
_shelx_estimated_absorpt_t_max 0.924

loop_
_space_group_symop_operation_xyz
'x, y, z'
'-x, y+1/2, -z'

loop_
_atom_site_type_symbol
_atom_site_label
_atom_site_fract_x
_atom_site_fract_y
_atom_site_fract_z
_atom_site_U_iso_or_equiv
_atom_site_adp_type
_atom_site_calc_flag
_atom_site_occupancy
_atom_site_disorder_assembly
_atom_site_disorder_group
Cl Cl1 0.21183(12) 0.71322(13) -0.50527(6) 0.0272(3) Uani d 1 . .
S S1 0.13355(12) 0.80145(12) -0.16277(7) 0.0199(3) Uani d 1 . .
O O1 0.1665(3) 0.6455(3) -0.26784(16) 0.0185(7) Uani d 1 . .
O O2 0.1639(3) 0.5395(4) -0.15982(16) 0.0260(7) Uani d 1 . .
N N1 0.1388(4) 0.8640(4) -0.2479(2) 0.0207(9) Uani d 1 . .
C C1 0.1567(4) 0.6404(5) -0.1922(2) 0.0194(9) Uani d 1 . .
C C2 0.1565(5) 0.7725(5) -0.2932(3) 0.0201(11) Uani d 1 . .
C C3 0.1679(4) 0.7917(5) -0.3706(2) 0.0210(10) Uani d 1 . .
H H3 0.155002 0.876711 -0.391116 0.025 Uiso calc 1 . .
C C4 0.1961(4) 0.6932(5) -0.4136(2) 0.0214(10) Uani d 1 . .
H H4 0.208059 0.608274 -0.392693 0.026 Uiso calc 1 . .
Cl Cl6 0.82218(12) 0.53332(12) 1.00683(6) 0.0260(3) Uani d 1 . .
S S6 0.86351(11) 0.43606(11) 0.66067(6) 0.0199(3) Uani d 1 . .
O O11 0.8409(3) 0.5930(3) 0.76582(16) 0.0187(7) Uani d 1 . .
O O12 0.8424(3) 0.6988(3) 0.65762(15) 0.0269(8) Uani d 1 . .
N N6 0.8600(4) 0.3741(4) 0.7462(2) 0.0199(9) Uani d 1 . .
C C21 0.8465(4) 0.5978(5) 0.6899(2) 0.0174(9) Uani d 1 . .
C C22 0.8491(4) 0.4672(5) 0.7917(3) 0.0157(10) Uani d 1 . .
C C23 0.8442(4) 0.4512(5) 0.8703(2) 0.0183(10) Uani d 1 . .
H H23 0.851058 0.365881 0.890943 0.022 Uiso calc 1 . .
C C24 0.8303(4) 0.5529(5) 0.9140(2) 0.0202(10) Uani d 1 . .
H H24 0.824801 0.638357 0.893524 0.024 Uiso calc 1 . .
Cl Cl5 0.50105(12) 0.46063(14) 0.67119(6) 0.0272(3) Uani d 1 . .
S S5 0.54187(11) 0.55865(12) 0.32488(6) 0.0212(3) Uani d 1 . .
O O9 0.4957(3) 0.4039(3) 0.42791(18) 0.0198(8) Uani d 1 . .
O O10 0.4708(3) 0.3044(3) 0.31701(16) 0.0271(8) Uani d 1 . .
N N5 0.5544(4) 0.6172(4) 0.41198(19) 0.0216(8) Uani d 1 . .
C C17 0.4969(4) 0.4021(5) 0.3515(2) 0.0205(10) Uani d 1 . .
C C18 0.5278(4) 0.5271(5) 0.4562(3) 0.0197(11) Uani d 1 . .
C C19 0.5296(4) 0.5427(5) 0.5348(2) 0.0209(10) Uani d 1 . .
H H19 0.550834 0.625887 0.556338 0.025 Uiso calc 1 . .
C C20 0.5023(4) 0.4440(5) 0.5780(2) 0.0194(10) Uani d 1 . .
H H20 0.482760 0.360684 0.556280 0.023 Uiso calc 1 . .
Cl Cl2 0.52737(13) 0.29244(13) -0.17200(6) 0.0306(3) Uani d 1 . .
S S2 0.49491(12) 0.19247(11) 0.17457(6) 0.0201(3) Uani d 1 . .
O O3 0.5245(3) 0.3491(3) 0.06980(16) 0.0187(7) Uani d 1 . .
O O4 0.5267(3) 0.4556(4) 0.17784(16) 0.0270(7) Uani d 1 . .
N N2 0.4953(4) 0.1310(4) 0.08869(19) 0.0215(9) Uani d 1 . .
C C5 0.5175(4) 0.3543(4) 0.1450(2) 0.0179(9) Uani d 1 . .
C C6 0.5093(4) 0.2239(5) 0.0430(2) 0.0169(10) Uani d 1 . .
C C7 0.5103(4) 0.2087(5) -0.0351(2) 0.0177(10) Uani d 1 . .
H H7 0.498981 0.123787 -0.056097 0.021 Uiso calc 1 . .
C C8 0.5265(4) 0.3089(6) -0.0786(2) 0.0215(10) Uani d 1 . .
H H8 0.538220 0.393562 -0.057378 0.026 Uiso calc 1 . .
Cl Cl3 0.17278(12) 0.54355(13) 0.33616(6) 0.0258(3) Uani d 1 . .
S S3 0.19237(12) 0.43315(11) -0.01105(6) 0.0218(3) Uani d 1 . .
O O5 0.1630(3) 0.5920(3) 0.09259(17) 0.0198(8) Uani d 1 . .
O O6 0.1356(3) 0.6912(3) -0.01818(16) 0.0283(8) Uani d 1 . .
N N3 0.2080(4) 0.3759(4) 0.0764(2) 0.0209(9) Uani d 1 . .
C C9 0.1587(4) 0.5936(5) 0.0160(2) 0.0192(10) Uani d 1 . .
C C10 0.1901(4) 0.4699(5) 0.1213(3) 0.0162(10) Uani d 1 . .
C C11 0.1931(4) 0.4558(5) 0.2000(2) 0.0182(9) Uani d 1 . .
H H11 0.210038 0.372181 0.221905 0.022 Uiso calc 1 . .
C C12 0.1727(4) 0.5577(5) 0.2425(2) 0.0202(10) Uani d 1 . .
H H12 0.157529 0.641210 0.220259 0.024 Uiso calc 1 . .
Cl Cl4 0.83476(13) 0.69470(13) 0.16361(6) 0.0269(3) Uani d 1 . .
S S4 0.83374(12) 0.80884(11) 0.51123(7) 0.0194(3) Uani d 1 . .
O O7 0.8651(3) 0.6503(3) 0.40772(15) 0.0172(7) Uani d 1 . .
O O8 0.8897(3) 0.5508(3) 0.51863(15) 0.0268(7) Uani d 1 . .
N N4 0.8157(4) 0.8656(4) 0.4242(2) 0.0199(9) Uani d 1 . .
C C13 0.8679(4) 0.6491(5) 0.4844(2) 0.0187(9) Uani d 1 . .
C C14 0.8332(4) 0.7732(5) 0.3796(3) 0.0170(11) Uani d 1 . .
C C15 0.8237(4) 0.7865(5) 0.3002(2) 0.0195(10) Uani d 1 . .
H H15 0.803148 0.869426 0.278237 0.023 Uiso calc 1 . .
C C16 0.8433(4) 0.6845(5) 0.2576(2) 0.0199(10) Uani d 1 . .
H H16 0.862883 0.601981 0.280348 0.024 Uiso calc 1 . .

loop_
_atom_site_aniso_label
_atom_site_aniso_U_11
_atom_site_aniso_U_22
_atom_site_aniso_U_33
_atom_site_aniso_U_12
_atom_site_aniso_U_13
_atom_site_aniso_U_23
Cl1 0.0328(6) 0.0339(7) 0.0153(6) 0.0039(6) 0.0041(4) 0.0000(5)
S1 0.0261(6) 0.0177(6) 0.0161(6) 0.0009(5) 0.0040(4) -0.0020(5)
O1 0.0234(15) 0.0150(17) 0.0170(17) -0.0005(13) 0.0021(12) 0.0011(14)
O2 0.0349(18) 0.0196(18) 0.0236(18) 0.0008(15) 0.0045(13) 0.0052(16)
N1 0.0262(19) 0.018(2) 0.018(2) -0.0004(16) 0.0039(15) 0.0008(18)
C1 0.016(2) 0.023(2) 0.019(2) -0.0022(17) 0.0011(16) -0.0016(19)
C2 0.020(2) 0.020(3) 0.021(3) -0.0021(19) 0.0028(17) 0.000(2)
C3 0.026(2) 0.020(3) 0.017(2) 0.000(2) 0.0017(17) 0.002(2)
C4 0.028(2) 0.023(3) 0.013(2) -0.001(2) -0.0015(17) 0.003(2)
Cl6 0.0332(6) 0.0313(7) 0.0137(5) 0.0023(6) 0.0034(4) -0.0017(5)
S6 0.0257(6) 0.0192(6) 0.0154(6) 0.0026(5) 0.0048(4) -0.0006(5)
O11 0.0236(16) 0.0153(18) 0.0174(18) 0.0018(13) 0.0036(13) -0.0004(14)
O12 0.0410(19) 0.0223(19) 0.0176(16) 0.0039(14) 0.0039(13) 0.0054(14)
N6 0.0266(19) 0.018(2) 0.015(2) 0.0010(16) 0.0021(14) -0.0011(17)
C21 0.0171(19) 0.021(2) 0.014(2) 0.0016(17) 0.0010(16) 0.0003(19)
C22 0.017(2) 0.010(3) 0.019(2) 0.0020(17) 0.0007(16) 0.001(2)
C23 0.020(2) 0.017(2) 0.017(2) -0.0007(18) -0.0002(16) 0.001(2)
C24 0.024(2) 0.024(3) 0.012(2) -0.002(2) 0.0014(16) 0.001(2)
Cl5 0.0298(6) 0.0383(8) 0.0137(5) -0.0049(6) 0.0039(4) 0.0012(5)
S5 0.0266(5) 0.0219(6) 0.0151(5) -0.0061(5) 0.0023(4) 0.0012(5)
O9 0.0262(17) 0.0176(18) 0.0158(18) -0.0032(14) 0.0030(13) -0.0001(15)
O10 0.0400(18) 0.0217(18) 0.0199(16) -0.0055(15) 0.0056(13) -0.0042(14)
N5 0.0260(19) 0.021(2) 0.0175(19) -0.0039(16) 0.0038(15) 0.0003(16)
C17 0.023(2) 0.020(2) 0.019(2) 0.0024(19) 0.0041(18) 0.000(2)
C18 0.016(2) 0.022(3) 0.021(3) 0.000(2) 0.0029(18) -0.001(2)
C19 0.021(2) 0.022(3) 0.020(2) -0.001(2) 0.0031(17) -0.005(2)
C20 0.019(2) 0.022(3) 0.017(2) -0.0010(19) 0.0012(17) -0.001(2)
Cl2 0.0430(7) 0.0353(8) 0.0140(5) -0.0111(6) 0.0053(5) -0.0005(5)
S2 0.0252(6) 0.0199(7) 0.0155(6) -0.0005(5) 0.0033(4) 0.0014(5)
O3 0.0251(15) 0.0169(17) 0.0138(16) -0.0004(13) 0.0017(12) -0.0005(13)
O4 0.0405(19) 0.0238(18) 0.0173(16) -0.0007(15) 0.0064(13) -0.0021(15)
N2 0.030(2) 0.018(2) 0.016(2) 0.0010(16) 0.0034(15) 0.0000(17)
C5 0.0180(19) 0.018(2) 0.017(2) 0.0007(16) 0.0008(16) 0.0026(18)
C6 0.018(2) 0.017(3) 0.016(2) 0.0017(19) -0.0004(16) -0.001(2)
C7 0.024(2) 0.013(2) 0.016(2) -0.0009(19) 0.0040(17) -0.002(2)
C8 0.025(2) 0.025(3) 0.014(2) -0.004(2) -0.0005(17) -0.002(2)
Cl3 0.0318(6) 0.0314(7) 0.0145(5) 0.0046(5) 0.0042(4) -0.0009(5)
S3 0.0307(6) 0.0199(7) 0.0147(6) 0.0053(5) 0.0023(4) -0.0002(5)
O5 0.0282(16) 0.0148(18) 0.0162(18) 0.0016(13) 0.0024(13) -0.0012(14)
O6 0.0434(19) 0.0215(19) 0.0202(17) 0.0031(15) 0.0042(13) 0.0020(15)
N3 0.030(2) 0.018(2) 0.014(2) 0.0056(16) -0.0001(15) 0.0005(17)
C9 0.021(2) 0.021(2) 0.015(2) 0.0009(18) -0.0015(16) -0.0009(19)
C10 0.018(2) 0.012(3) 0.018(2) 0.0022(19) -0.0012(16) 0.001(2)
C11 0.022(2) 0.015(2) 0.018(2) 0.0011(18) 0.0052(16) 0.0007(19)
C12 0.025(2) 0.022(3) 0.014(2) 0.000(2) 0.0019(17) 0.001(2)
Cl4 0.0366(6) 0.0308(7) 0.0134(5) 0.0025(5) 0.0040(4) -0.0002(5)
S4 0.0260(6) 0.0183(6) 0.0138(6) 0.0022(5) 0.0018(4) -0.0021(5)
O7 0.0231(15) 0.0144(16) 0.0145(16) 0.0017(12) 0.0043(11) 0.0009(13)
O8 0.0421(18) 0.0205(18) 0.0178(15) 0.0054(15) 0.0045(13) 0.0042(15)
N4 0.0225(18) 0.021(2) 0.016(2) -0.0011(16) 0.0028(14) 0.0005(17)
C13 0.017(2) 0.024(2) 0.015(2) -0.0005(17) 0.0036(16) -0.0024(18)
C14 0.014(2) 0.019(3) 0.019(3) 0.0009(18) 0.0037(16) 0.003(2)
C15 0.023(2) 0.020(3) 0.016(2) 0.0005(19) 0.0042(17) 0.006(2)
C16 0.021(2) 0.026(3) 0.013(2) -0.001(2) 0.0028(16) 0.000(2)

loop_
_atom_type_symbol
_atom_type_description
_atom_type_scat_dispersion_real
_atom_type_scat_dispersion_imag
_atom_type_scat_source
C C 0.0033 0.0016 'International Tables Vol C Tables 4.2.6.8 and 6.1.1.4'
H H 0.0000 0.0000 'International Tables Vol C Tables 4.2.6.8 and 6.1.1.4'
Cl Cl 0.1484 0.1585 'International Tables Vol C Tables 4.2.6.8 and 6.1.1.4'
N N 0.0061 0.0033 'International Tables Vol C Tables 4.2.6.8 and 6.1.1.4'
O O 0.0106 0.0060 'International Tables Vol C Tables 4.2.6.8 and 6.1.1.4'
S S 0.1246 0.1234 'International Tables Vol C Tables 4.2.6.8 and 6.1.1.4'

loop_
_geom_angle_atom_site_label_1
_geom_angle_atom_site_label_2
_geom_angle_atom_site_label_3
_geom_angle_site_symmetry_1
_geom_angle_site_symmetry_3
_geom_angle
_geom_angle_publ_flag
N1 S1 C1 . . 93.1(2) ?
C2 O1 C1 . . 110.9(4) ?
C2 N1 S1 . . 110.0(4) ?
O1 C1 S1 . . 107.2(3) ?
O2 C1 S1 . . 131.6(4) ?
O2 C1 O1 . . 121.2(4) ?
O1 C2 C3 . . 116.4(5) ?
N1 C2 O1 . . 118.9(4) ?
N1 C2 C3 . . 124.7(5) ?
C2 C3 H3 . . 119.2 ?
C4 C3 C2 . . 121.5(5) ?
C4 C3 H3 . . 119.2 ?
Cl1 C4 H4 . . 118.7 ?
C3 C4 Cl1 . . 122.6(4) ?
C3 C4 H4 . . 118.7 ?
N6 S6 C21 . . 93.3(2) ?
C22 O11 C21 . . 111.6(4) ?
C22 N6 S6 . . 109.6(3) ?
O11 C21 S6 . . 106.7(3) ?
O12 C21 S6 . . 131.9(4) ?
O12 C21 O11 . . 121.4(4) ?
O11 C22 C23 . . 116.1(4) ?
N6 C22 O11 . . 118.8(4) ?
N6 C22 C23 . . 125.1(4) ?
C22 C23 H23 . . 119.2 ?
C24 C23 C22 . . 121.7(5) ?
C24 C23 H23 . . 119.2 ?
Cl6 C24 H24 . . 119.2 ?
C23 C24 Cl6 . . 121.5(4) ?
C23 C24 H24 . . 119.2 ?
N5 S5 C17 . . 93.1(2) ?
C18 O9 C17 . . 110.9(4) ?
C18 N5 S5 . . 110.1(3) ?
O9 C17 S5 . . 107.4(3) ?
O10 C17 S5 . . 131.9(4) ?
O10 C17 O9 . . 120.7(4) ?
O9 C18 C19 . . 116.6(5) ?
N5 C18 O9 . . 118.5(4) ?
N5 C18 C19 . . 125.0(5) ?
C18 C19 H19 . . 119.0 ?
C20 C19 C18 . . 121.9(5) ?
C20 C19 H19 . . 119.0 ?
Cl5 C20 H20 . . 118.6 ?
C19 C20 Cl5 . . 122.8(4) ?
C19 C20 H20 . . 118.6 ?
N2 S2 C5 . . 92.9(2) ?
C6 O3 C5 . . 111.9(3) ?
C6 N2 S2 . . 109.9(3) ?
O3 C5 S2 . . 106.9(3) ?
O4 C5 S2 . . 131.6(4) ?
O4 C5 O3 . . 121.5(4) ?
O3 C6 C7 . . 116.2(4) ?
N2 C6 O3 . . 118.4(4) ?
N2 C6 C7 . . 125.4(5) ?
C6 C7 H7 . . 119.0 ?
C8 C7 C6 . . 122.0(5) ?
C8 C7 H7 . . 119.0 ?
Cl2 C8 H8 . . 118.7 ?
C7 C8 Cl2 . . 122.6(4) ?
C7 C8 H8 . . 118.7 ?
N3 S3 C9 . . 93.2(2) ?
C10 O5 C9 . . 112.0(4) ?
C10 N3 S3 . . 109.8(3) ?
O5 C9 S3 . . 106.7(3) ?
O6 C9 S3 . . 132.1(4) ?
O6 C9 O5 . . 121.2(4) ?
O5 C10 C11 . . 116.9(4) ?
N3 C10 O5 . . 118.2(4) ?
N3 C10 C11 . . 124.8(4) ?
C10 C11 H11 . . 119.4 ?
C12 C11 C10 . . 121.2(5) ?
C12 C11 H11 . . 119.4 ?
Cl3 C12 H12 . . 118.9 ?
C11 C12 Cl3 . . 122.3(4) ?
C11 C12 H12 . . 118.9 ?
N4 S4 C13 . . 93.4(2) ?
C14 O7 C13 . . 110.9(4) ?
C14 N4 S4 . . 110.0(3) ?
O7 C13 S4 . . 106.9(3) ?
O8 C13 S4 . . 132.1(3) ?
O8 C13 O7 . . 120.9(4) ?
O7 C14 C15 . . 116.2(5) ?
N4 C14 O7 . . 118.7(4) ?
N4 C14 C15 . . 125.1(5) ?
C14 C15 H15 . . 119.4 ?
C16 C15 C14 . . 121.2(5) ?
C16 C15 H15 . . 119.4 ?
Cl4 C16 H16 . . 118.4 ?
C15 C16 Cl4 . . 123.2(4) ?
C15 C16 H16 . . 118.4 ?

loop_
_geom_bond_atom_site_label_1
_geom_bond_atom_site_label_2
_geom_bond_site_symmetry_2
_geom_bond_distance
_geom_bond_publ_flag
Cl1 C4 . 1.714(5) ?
S1 N1 . 1.688(4) ?
S1 C1 . 1.757(5) ?
O1 C1 . 1.398(5) ?
O1 C2 . 1.379(6) ?
O2 C1 . 1.187(5) ?
N1 C2 . 1.276(6) ?
C2 C3 . 1.445(6) ?
C3 H3 . 0.9500 ?
C3 C4 . 1.328(6) ?
C4 H4 . 0.9500 ?
Cl6 C24 . 1.719(4) ?
S6 N6 . 1.692(4) ?
S6 C21 . 1.753(5) ?
O11 C21 . 1.396(5) ?
O11 C22 . 1.371(5) ?
O12 C21 . 1.188(5) ?
N6 C22 . 1.277(6) ?
C22 C23 . 1.451(6) ?
C23 H23 . 0.9500 ?
C23 C24 . 1.329(6) ?
C24 H24 . 0.9500 ?
Cl5 C20 . 1.713(4) ?
S5 N5 . 1.691(4) ?
S5 C17 . 1.746(5) ?
O9 C17 . 1.398(5) ?
O9 C18 . 1.383(6) ?
O10 C17 . 1.192(6) ?
N5 C18 . 1.274(6) ?
C18 C19 . 1.443(6) ?
C19 H19 . 0.9500 ?
C19 C20 . 1.328(6) ?
C20 H20 . 0.9500 ?
Cl2 C8 . 1.716(5) ?
S2 N2 . 1.691(4) ?
S2 C5 . 1.764(5) ?
O3 C5 . 1.385(5) ?
O3 C6 . 1.372(6) ?
O4 C5 . 1.195(5) ?
N2 C6 . 1.284(6) ?
C6 C7 . 1.438(5) ?
C7 H7 . 0.9500 ?
C7 C8 . 1.319(7) ?
C8 H8 . 0.9500 ?
Cl3 C12 . 1.717(4) ?
S3 N3 . 1.691(4) ?
S3 C9 . 1.757(5) ?
O5 C9 . 1.395(5) ?
O5 C10 . 1.368(5) ?
O6 C9 . 1.185(6) ?
N3 C10 . 1.291(6) ?
C10 C11 . 1.443(6) ?
C11 H11 . 0.9500 ?
C11 C12 . 1.330(6) ?
C12 H12 . 0.9500 ?
Cl4 C16 . 1.712(5) ?
S4 N4 . 1.681(4) ?
S4 C13 . 1.750(5) ?
O7 C13 . 1.399(5) ?
O7 C14 . 1.380(5) ?
O8 C13 . 1.189(5) ?
N4 C14 . 1.274(6) ?
C14 C15 . 1.448(5) ?
C15 H15 . 0.9500 ?
C15 C16 . 1.331(6) ?
C16 H16 . 0.9500 ?

loop_
_geom_hbond_atom_site_label_D
_geom_hbond_atom_site_label_H
_geom_hbond_atom_site_label_A
_geom_hbond_site_symmetry_A
_geom_hbond_distance_DH
_geom_hbond_distance_HA
_geom_hbond_distance_DA
_geom_hbond_angle_DHA
_geom_hbond_publ_flag
C3 H3 O7 2_655 0.95 2.82 3.738(6) 162.9 yes
C4 H4 N4 2_645 0.95 2.55 3.358(7) 142.7 yes
C23 H23 O5 2_646 0.95 2.82 3.739(6) 162.2 yes
C24 H24 N3 2_656 0.95 2.52 3.332(7) 143.5 yes
C19 H19 O9 2_656 0.95 2.90 3.772(6) 153.0 yes
C20 H20 N5 2_646 0.95 2.59 3.398(7) 142.7 yes
C7 H7 O3 2_645 0.95 2.83 3.742(6) 161.5 yes
C8 H8 N2 2_655 0.95 2.51 3.306(7) 141.6 yes
C11 H11 O11 2_646 0.95 2.91 3.785(6) 153.2 yes
C12 H12 N6 2_656 0.95 2.47 3.262(7) 140.7 yes
C15 H15 O1 2_655 0.95 2.85 3.724(6) 153.6 yes
C16 H16 N1 2_645 0.95 2.51 3.289(7) 139.8 yes

loop_
_geom_torsion_atom_site_label_1
_geom_torsion_atom_site_label_2
_geom_torsion_atom_site_label_3
_geom_torsion_atom_site_label_4
_geom_torsion_site_symmetry_1
_geom_torsion_site_symmetry_2
_geom_torsion_site_symmetry_3
_geom_torsion_site_symmetry_4
_geom_torsion
_geom_torsion_publ_flag
S1 N1 C2 O1 . . . . 0.6(5) ?
S1 N1 C2 C3 . . . . -179.0(3) ?
O1 C2 C3 C4 . . . . -4.5(6) ?
N1 S1 C1 O1 . . . . -0.3(3) ?
N1 S1 C1 O2 . . . . 179.9(4) ?
N1 C2 C3 C4 . . . . 175.1(5) ?
C1 S1 N1 C2 . . . . -0.1(3) ?
C1 O1 C2 N1 . . . . -0.9(6) ?
C1 O1 C2 C3 . . . . 178.8(3) ?
C2 O1 C1 S1 . . . . 0.7(4) ?
C2 O1 C1 O2 . . . . -179.5(4) ?
C2 C3 C4 Cl1 . . . . -179.4(3) ?
S6 N6 C22 O11 . . . . 0.7(5) ?
S6 N6 C22 C23 . . . . -179.4(3) ?
O11 C22 C23 C24 . . . . 1.0(6) ?
N6 S6 C21 O11 . . . . 0.7(3) ?
N6 S6 C21 O12 . . . . 179.3(4) ?
N6 C22 C23 C24 . . . . -178.8(4) ?
C21 S6 N6 C22 . . . . -0.8(3) ?
C21 O11 C22 N6 . . . . -0.2(5) ?
C21 O11 C22 C23 . . . . 180.0(3) ?
C22 O11 C21 S6 . . . . -0.5(4) ?
C22 O11 C21 O12 . . . . -179.2(4) ?
C22 C23 C24 Cl6 . . . . 179.1(3) ?
S5 N5 C18 O9 . . . . 0.3(5) ?
S5 N5 C18 C19 . . . . 179.7(3) ?
O9 C18 C19 C20 . . . . 0.2(6) ?
N5 S5 C17 O9 . . . . -0.7(3) ?
N5 S5 C17 O10 . . . . 179.8(5) ?
N5 C18 C19 C20 . . . . -179.2(4) ?
C17 S5 N5 C18 . . . . 0.2(4) ?
C17 O9 C18 N5 . . . . -0.9(5) ?
C17 O9 C18 C19 . . . . 179.7(4) ?
C18 O9 C17 S5 . . . . 0.9(4) ?
C18 O9 C17 O10 . . . . -179.5(4) ?
C18 C19 C20 Cl5 . . . . -178.9(3) ?
S2 N2 C6 O3 . . . . 1.6(5) ?
S2 N2 C6 C7 . . . . -178.2(3) ?
O3 C6 C7 C8 . . . . 0.8(6) ?
N2 S2 C5 O3 . . . . -0.3(3) ?
N2 S2 C5 O4 . . . . 179.9(4) ?
N2 C6 C7 C8 . . . . -179.4(5) ?
C5 S2 N2 C6 . . . . -0.7(3) ?
C5 O3 C6 N2 . . . . -1.9(5) ?
C5 O3 C6 C7 . . . . 177.9(3) ?
C6 O3 C5 S2 . . . . 1.2(4) ?
C6 O3 C5 O4 . . . . -179.0(4) ?
C6 C7 C8 Cl2 . . . . -179.8(3) ?
S3 N3 C10 O5 . . . . 0.1(5) ?
S3 N3 C10 C11 . . . . 178.5(3) ?
O5 C10 C11 C12 . . . . -1.1(6) ?
N3 S3 C9 O5 . . . . 0.5(3) ?
N3 S3 C9 O6 . . . . -179.5(5) ?
N3 C10 C11 C12 . . . . -179.5(4) ?
C9 S3 N3 C10 . . . . -0.3(3) ?
C9 O5 C10 N3 . . . . 0.3(5) ?
C9 O5 C10 C11 . . . . -178.3(3) ?
C10 O5 C9 S3 . . . . -0.5(4) ?
C10 O5 C9 O6 . . . . 179.5(4) ?
C10 C11 C12 Cl3 . . . . 178.9(3) ?
S4 N4 C14 O7 . . . . -1.3(5) ?
S4 N4 C14 C15 . . . . 179.3(3) ?
O7 C14 C15 C16 . . . . 0.8(6) ?
N4 S4 C13 O7 . . . . 0.9(3) ?
N4 S4 C13 O8 . . . . -178.6(4) ?
N4 C14 C15 C16 . . . . -179.8(5) ?
C13 S4 N4 C14 . . . . 0.2(3) ?
C13 O7 C14 N4 . . . . 2.1(5) ?
C13 O7 C14 C15 . . . . -178.5(3) ?
C14 O7 C13 S4 . . . . -1.7(4) ?
C14 O7 C13 O8 . . . . 177.9(4) ?
C14 C15 C16 Cl4 . . . . -179.4(3) ?

loop_
_twin_individual_id
_twin_individual_mass_fraction_refined
1 0.56(8)
2 0.44(8)
